data_4075205
loop_
_publ_author_name
'Lu, Xiu Lian'
'McGrath, Thomas D.'
'Stone, F. Gordon A.'

_publ_section_title
;
 Synthesis and Reactivity of 10- and 12-Vertex Cobalt&#x2212;Monocarborane
 Anions Containing Multiple Metal Centers
;
_journal_issue 10
_journal_name_full Organometallics
_journal_page_first 2590
_journal_paper_doi 10.1021/om060123d
_journal_volume 25
_journal_year 2006
_chemical_formula_sum 'C45 H38 B8 Co3 N O8 P2'
_chemical_formula_weight 1045.97
_chemical_name_systematic
; 
 ? 
;
_space_group_IT_number 14
_symmetry_cell_setting monoclinic
_symmetry_space_group_name_Hall '-P 2yn'
_symmetry_space_group_name_H-M 'P 1 21/n 1'
_atom_sites_solution_hydrogens geom
_atom_sites_solution_primary direct
_atom_sites_solution_secondary difmap
_audit_creation_method SHELXL-97
_cell_angle_alpha 90.00
_cell_angle_beta 105.856(10)
_cell_angle_gamma 90.00
_cell_formula_units_Z 4
_cell_length_a 16.335(8)
_cell_length_b 10.146(4)
_cell_length_c 28.834(13)
_cell_measurement_reflns_used 7735
_cell_measurement_temperature 110(2)
_cell_measurement_theta_max 28.76
_cell_measurement_theta_min 2.23
_cell_volume 4597(4)
_computing_cell_refinement 'Bruker APEX2 (Bruker, 2003)'
_computing_data_collection 'Bruker APEX2 (Bruker, 2003)'
_computing_data_reduction 'Bruker APEX2 (Bruker, 2003)'
_computing_molecular_graphics 'Bruker SHELXTL (Bruker, 2001)'
_computing_publication_material 'Bruker SHELXTL (Bruker, 2001)'
_computing_structure_refinement 'Bruker SHELXTL (Bruker, 2001)'
_computing_structure_solution 'Bruker SHELXTL (Bruker, 2001)'
_diffrn_ambient_temperature 110(2)
_diffrn_measured_fraction_theta_full 1.000
_diffrn_measured_fraction_theta_max 0.979
_diffrn_measurement_device_type 'Bruker-Nonius X8 APEX CCD area detector'
_diffrn_measurement_method 'phi and omega scans'
_diffrn_radiation_monochromator graphite
_diffrn_radiation_source 'fine-focus sealed tube'
_diffrn_radiation_type MoK\a
_diffrn_radiation_wavelength 0.71073
_diffrn_reflns_av_R_equivalents 0.0600
_diffrn_reflns_av_sigmaI/netI 0.0661
_diffrn_reflns_limit_h_max 23
_diffrn_reflns_limit_h_min -23
_diffrn_reflns_limit_k_max 8
_diffrn_reflns_limit_k_min -14
_diffrn_reflns_limit_l_max 41
_diffrn_reflns_limit_l_min -41
_diffrn_reflns_number 52292
_diffrn_reflns_theta_full 27.50
_diffrn_reflns_theta_max 31.27
_diffrn_reflns_theta_min 2.14
_exptl_absorpt_coefficient_mu 1.194
_exptl_absorpt_correction_T_max 0.899
_exptl_absorpt_correction_T_min 0.697
_exptl_absorpt_correction_type multi-scan
_exptl_absorpt_process_details 'SADABS (Bruker, 2003)'
_exptl_crystal_colour 'dark brown'
_exptl_crystal_density_diffrn 1.511
_exptl_crystal_density_method 'not measured'
_exptl_crystal_description block
_exptl_crystal_F_000 2120
_exptl_crystal_size_max 0.16
_exptl_crystal_size_mid 0.10
_exptl_crystal_size_min 0.09
_refine_diff_density_max 1.199
_refine_diff_density_min -0.539
_refine_diff_density_rms 0.093
_refine_ls_extinction_method none
_refine_ls_goodness_of_fit_ref 1.012
_refine_ls_hydrogen_treatment mixed
_refine_ls_matrix_type full
_refine_ls_number_parameters 628
_refine_ls_number_reflns 14672
_refine_ls_number_restraints 0
_refine_ls_restrained_S_all 1.012
_refine_ls_R_factor_all 0.0776
_refine_ls_R_factor_gt 0.0436
_refine_ls_shift/su_max 0.001
_refine_ls_shift/su_mean 0.000
_refine_ls_structure_factor_coef Fsqd
_refine_ls_weighting_details 'calc w=1/[\s^2^(Fo^2^)+(0.0403P)^2^+1.5568P] where P=(Fo^2^+2Fc^2^)/3'
_refine_ls_weighting_scheme calc
_refine_ls_wR_factor_gt 0.0898
_refine_ls_wR_factor_ref 0.1044
_reflns_number_gt 10068
_reflns_number_total 14672
_reflns_threshold_expression >2sigma(I)
_cod_data_source_file om060123dsi20060207_101029.cif
_cod_data_source_block 8a
_cod_depositor_comments
;
The following automatic conversions were performed:

'_symmetry_cell_setting' value 'Monoclinic' changed to 'monoclinic'
according to /home/saulius/struct/CIF-dictionaries/cif_core.dic
dictionary named 'cif_core.dic' version 2.4.1 from 2010-06-29.

Automatic conversion script
Id: cif_fix_values 1715 2011-07-08 13:25:40Z adriana 
;
_cod_original_sg_symbol_H-M 'P2(1)/n  '
_cod_database_code 4075205

loop_
_symmetry_equiv_pos_as_xyz
'x, y, z'
'-x+1/2, y+1/2, -z+1/2'
'-x, -y, -z'
'x-1/2, -y-1/2, z-1/2'

loop_
_atom_site_label
_atom_site_type_symbol
_atom_site_fract_x
_atom_site_fract_y
_atom_site_fract_z
_atom_site_U_iso_or_equiv
_atom_site_adp_type
_atom_site_occupancy
_atom_site_symmetry_multiplicity
_atom_site_calc_flag
_atom_site_refinement_flags
C1 C 0.32934(16) 0.9669(3) 0.18091(9) 0.0262(5) Uani 1 1 d .
H1 H 0.3369(17) 1.017(3) 0.2080(10) 0.031 Uiso 1 1 d .
B2 B 0.24275(17) 0.9653(3) 0.13864(10) 0.0220(5) Uani 1 1 d .
H2 H 0.1946(16) 1.039(3) 0.1428(9) 0.026 Uiso 1 1 d .
B3 B 0.36591(18) 0.9926(3) 0.13583(10) 0.0245(6) Uani 1 1 d .
H3 H 0.4057(17) 1.078(3) 0.1358(10) 0.029 Uiso 1 1 d .
B4 B 0.39150(18) 0.8504(3) 0.17417(10) 0.0279(6) Uani 1 1 d .
H4 H 0.4516(17) 0.831(3) 0.2024(10) 0.033 Uiso 1 1 d .
B5 B 0.28340(18) 0.8259(3) 0.17737(10) 0.0241(6) Uani 1 1 d .
H5 H 0.2611(16) 0.792(3) 0.2052(10) 0.029 Uiso 1 1 d .
Co6 Co 0.269950(19) 0.94390(3) 0.070492(11) 0.01668(7) Uani 1 1 d .
B7 B 0.37974(17) 0.8394(3) 0.11154(10) 0.0219(5) Uani 1 1 d .
H7 H 0.4364(16) 0.830(2) 0.0964(9) 0.026 Uiso 1 1 d .
B8 B 0.32627(18) 0.7217(3) 0.14102(10) 0.0233(6) Uani 1 1 d .
H8 H 0.3451(16) 0.625(3) 0.1519(10) 0.028 Uiso 1 1 d .
B9 B 0.22547(17) 0.8019(3) 0.11605(10) 0.0204(5) Uani 1 1 d .
H9 H 0.1601(16) 0.759(2) 0.1058(9) 0.025 Uiso 1 1 d .
B10 B 0.29224(16) 0.7485(3) 0.08006(9) 0.0178(5) Uani 1 1 d .
C61 C 0.27500(16) 1.1167(2) 0.06478(9) 0.0259(5) Uani 1 1 d .
O61 O 0.27616(14) 1.22799(18) 0.06210(8) 0.0432(5) Uani 1 1 d .
C62 C 0.17095(15) 0.9220(2) 0.02739(8) 0.0202(5) Uani 1 1 d .
O62 O 0.10519(11) 0.90558(18) 0.00242(6) 0.0285(4) Uani 1 1 d .
Co1 Co 0.375217(19) 0.81159(3) 0.036438(11) 0.01756(7) Uani 1 1 d .
C11 C 0.28301(14) 0.7590(2) -0.01603(8) 0.0182(4) Uani 1 1 d .
O11 O 0.24557(10) 0.79811(16) -0.05384(6) 0.0224(3) Uani 1 1 d .
C12 C 0.45664(15) 0.7212(2) 0.01982(9) 0.0229(5) Uani 1 1 d .
O12 O 0.50909(11) 0.66215(19) 0.01110(7) 0.0344(4) Uani 1 1 d .
C13 C 0.38607(15) 0.9726(2) 0.01496(9) 0.0244(5) Uani 1 1 d .
O13 O 0.39539(12) 1.06835(18) -0.00353(7) 0.0346(4) Uani 1 1 d .
Co2 Co 0.285735(19) 0.60993(3) 0.025180(11) 0.01733(7) Uani 1 1 d .
C21 C 0.35791(15) 0.5125(2) 0.07036(9) 0.0220(5) Uani 1 1 d .
O21 O 0.40690(12) 0.45207(19) 0.09688(7) 0.0335(4) Uani 1 1 d .
C22 C 0.17772(15) 0.5915(2) 0.02503(9) 0.0226(5) Uani 1 1 d .
O22 O 0.10853(12) 0.57519(18) 0.02441(7) 0.0350(5) Uani 1 1 d .
C23 C 0.29348(15) 0.5067(2) -0.02380(9) 0.0230(5) Uani 1 1 d .
O23 O 0.29747(13) 0.44012(18) -0.05441(7) 0.0365(5) Uani 1 1 d .
P1 P 0.82143(3) 0.22210(6) 0.19478(2) 0.01566(11) Uani 1 1 d .
N1 N 0.86942(11) 0.10064(18) 0.18120(7) 0.0181(4) Uani 1 1 d .
C111 C 0.71415(13) 0.2214(2) 0.15781(8) 0.0179(4) Uani 1 1 d .
C112 C 0.67210(14) 0.1017(2) 0.14890(9) 0.0227(5) Uani 1 1 d .
H112 H 0.6998 0.0232 0.1629 0.027 Uiso 1 1 calc R
C113 C 0.58978(15) 0.0969(3) 0.11960(9) 0.0269(5) Uani 1 1 d .
H113 H 0.5605 0.0152 0.1134 0.032 Uiso 1 1 calc R
C114 C 0.55045(15) 0.2111(3) 0.09947(9) 0.0266(5) Uani 1 1 d .
H114 H 0.4939 0.2077 0.0791 0.032 Uiso 1 1 calc R
C115 C 0.59189(15) 0.3300(3) 0.10851(9) 0.0251(5) Uani 1 1 d .
H115 H 0.5639 0.4082 0.0944 0.030 Uiso 1 1 calc R
C116 C 0.67388(14) 0.3363(2) 0.13795(8) 0.0211(5) Uani 1 1 d .
H116 H 0.7024 0.4185 0.1445 0.025 Uiso 1 1 calc R
C121 C 0.81708(14) 0.2138(2) 0.25605(8) 0.0191(4) Uani 1 1 d .
C122 C 0.74363(17) 0.2450(3) 0.26899(10) 0.0288(6) Uani 1 1 d .
H122 H 0.6927 0.2643 0.2447 0.035 Uiso 1 1 calc R
C123 C 0.74398(19) 0.2481(3) 0.31700(11) 0.0372(7) Uani 1 1 d .
H123 H 0.6934 0.2694 0.3256 0.045 Uiso 1 1 calc R
C124 C 0.8170(2) 0.2207(3) 0.35208(10) 0.0345(6) Uani 1 1 d .
H124 H 0.8175 0.2248 0.3851 0.041 Uiso 1 1 calc R
C125 C 0.8899(2) 0.1872(3) 0.33968(9) 0.0331(6) Uani 1 1 d .
H125 H 0.9402 0.1666 0.3642 0.040 Uiso 1 1 calc R
C126 C 0.89041(16) 0.1833(2) 0.29210(9) 0.0240(5) Uani 1 1 d .
H126 H 0.9410 0.1597 0.2839 0.029 Uiso 1 1 calc R
C131 C 0.86890(14) 0.3770(2) 0.18763(9) 0.0196(5) Uani 1 1 d .
C132 C 0.90670(15) 0.4551(2) 0.22697(10) 0.0268(5) Uani 1 1 d .
H132 H 0.9019 0.4326 0.2581 0.032 Uiso 1 1 calc R
C133 C 0.95141(18) 0.5660(3) 0.22062(12) 0.0375(7) Uani 1 1 d .
H133 H 0.9776 0.6199 0.2475 0.045 Uiso 1 1 calc R
C134 C 0.95816(18) 0.5989(3) 0.17535(12) 0.0389(7) Uani 1 1 d .
H134 H 0.9899 0.6746 0.1714 0.047 Uiso 1 1 calc R
C135 C 0.91956(16) 0.5234(3) 0.13612(11) 0.0325(6) Uani 1 1 d .
H135 H 0.9234 0.5478 0.1050 0.039 Uiso 1 1 calc R
C136 C 0.87487(15) 0.4115(2) 0.14192(9) 0.0237(5) Uani 1 1 d .
H136 H 0.8484 0.3584 0.1148 0.028 Uiso 1 1 calc R
P2 P 0.95282(3) 0.05306(6) 0.16912(2) 0.01555(11) Uani 1 1 d .
C211 C 0.92431(14) -0.0567(2) 0.11872(8) 0.0169(4) Uani 1 1 d .
C212 C 0.83934(14) -0.0780(2) 0.09541(8) 0.0183(4) Uani 1 1 d .
H212 H 0.7963 -0.0336 0.1058 0.022 Uiso 1 1 calc R
C213 C 0.81747(15) -0.1642(2) 0.05694(8) 0.0210(5) Uani 1 1 d .
H213 H 0.7592 -0.1793 0.0410 0.025 Uiso 1 1 calc R
C214 C 0.87969(15) -0.2285(2) 0.04150(8) 0.0224(5) Uani 1 1 d .
H214 H 0.8641 -0.2881 0.0151 0.027 Uiso 1 1 calc R
C215 C 0.96425(16) -0.2066(2) 0.06419(9) 0.0229(5) Uani 1 1 d .
H215 H 1.0069 -0.2502 0.0532 0.027 Uiso 1 1 calc R
C216 C 0.98717(15) -0.1214(2) 0.10283(8) 0.0205(5) Uani 1 1 d .
H216 H 1.0456 -0.1068 0.1186 0.025 Uiso 1 1 calc R
C221 C 1.01586(14) -0.0362(2) 0.22000(8) 0.0184(4) Uani 1 1 d .
C222 C 1.10190(16) -0.0590(3) 0.22634(9) 0.0278(6) Uani 1 1 d .
H222 H 1.1293 -0.0282 0.2033 0.033 Uiso 1 1 calc R
C223 C 1.14745(17) -0.1276(3) 0.26681(9) 0.0329(6) Uani 1 1 d .
H223 H 1.2063 -0.1446 0.2712 0.039 Uiso 1 1 calc R
C224 C 1.10847(17) -0.1712(2) 0.30049(9) 0.0273(5) Uani 1 1 d .
H224 H 1.1407 -0.2163 0.3284 0.033 Uiso 1 1 calc R
C225 C 1.02341(16) -0.1499(2) 0.29411(9) 0.0238(5) Uani 1 1 d .
H225 H 0.9965 -0.1810 0.3173 0.029 Uiso 1 1 calc R
C226 C 0.97683(15) -0.0831(2) 0.25372(8) 0.0194(5) Uani 1 1 d .
H226 H 0.9176 -0.0693 0.2491 0.023 Uiso 1 1 calc R
C231 C 1.01893(13) 0.1783(2) 0.15449(8) 0.0186(4) Uani 1 1 d .
C232 C 1.06849(14) 0.2560(2) 0.19097(9) 0.0226(5) Uani 1 1 d .
H232 H 1.0706 0.2385 0.2236 0.027 Uiso 1 1 calc R
C233 C 1.11478(16) 0.3591(3) 0.17964(10) 0.0293(6) Uani 1 1 d .
H233 H 1.1482 0.4132 0.2046 0.035 Uiso 1 1 calc R
C234 C 1.11281(17) 0.3840(3) 0.13248(10) 0.0327(6) Uani 1 1 d .
H234 H 1.1456 0.4542 0.1251 0.039 Uiso 1 1 calc R
C235 C 1.06373(18) 0.3081(3) 0.09603(10) 0.0335(6) Uani 1 1 d .
H235 H 1.0623 0.3259 0.0635 0.040 Uiso 1 1 calc R
C236 C 1.01611(16) 0.2050(2) 0.10695(9) 0.0247(5) Uani 1 1 d .
H236 H 0.9816 0.1527 0.0818 0.030 Uiso 1 1 calc R

loop_
_atom_site_aniso_label
_atom_site_aniso_U_11
_atom_site_aniso_U_22
_atom_site_aniso_U_33
_atom_site_aniso_U_23
_atom_site_aniso_U_13
_atom_site_aniso_U_12
C1 0.0283(13) 0.0344(14) 0.0155(11) -0.0072(10) 0.0051(10) 0.0014(10)
B2 0.0233(13) 0.0268(14) 0.0168(13) -0.0014(11) 0.0071(10) 0.0031(11)
B3 0.0226(13) 0.0323(15) 0.0182(13) -0.0063(11) 0.0050(10) -0.0015(11)
B4 0.0230(14) 0.0443(18) 0.0143(13) -0.0034(12) 0.0015(10) 0.0044(12)
B5 0.0274(14) 0.0320(15) 0.0143(12) 0.0016(11) 0.0080(11) 0.0048(11)
Co6 0.01874(15) 0.01746(15) 0.01375(15) -0.00141(12) 0.00427(11) 0.00030(11)
B7 0.0177(12) 0.0307(15) 0.0174(13) -0.0030(11) 0.0049(10) 0.0029(10)
B8 0.0260(14) 0.0295(15) 0.0147(12) 0.0023(11) 0.0064(10) 0.0076(11)
B9 0.0239(13) 0.0227(13) 0.0162(12) 0.0027(10) 0.0081(10) 0.0036(10)
B10 0.0165(11) 0.0199(12) 0.0161(12) 0.0005(10) 0.0031(9) 0.0021(9)
C61 0.0289(13) 0.0242(13) 0.0223(13) -0.0020(10) 0.0031(10) -0.0027(10)
O61 0.0594(14) 0.0199(10) 0.0422(13) -0.0004(9) 0.0005(10) -0.0044(9)
C62 0.0268(12) 0.0179(11) 0.0182(11) 0.0022(9) 0.0101(9) 0.0013(9)
O62 0.0235(9) 0.0340(10) 0.0241(9) 0.0033(8) 0.0001(7) -0.0024(7)
Co1 0.01671(14) 0.02107(16) 0.01583(15) -0.00217(12) 0.00604(11) -0.00131(12)
C11 0.0217(11) 0.0171(11) 0.0169(11) -0.0022(9) 0.0069(9) -0.0012(8)
O11 0.0289(9) 0.0228(9) 0.0147(8) 0.0002(7) 0.0045(7) -0.0005(7)
C12 0.0223(11) 0.0265(13) 0.0210(12) 0.0006(10) 0.0079(9) -0.0034(9)
O12 0.0273(10) 0.0390(11) 0.0405(12) -0.0014(9) 0.0155(9) 0.0067(8)
C13 0.0207(11) 0.0256(13) 0.0266(13) -0.0049(10) 0.0060(10) -0.0037(9)
O13 0.0362(11) 0.0286(10) 0.0419(12) 0.0033(9) 0.0158(9) -0.0058(8)
Co2 0.01982(15) 0.01620(15) 0.01621(15) 0.00028(12) 0.00535(12) 0.00161(11)
C21 0.0256(12) 0.0212(12) 0.0215(12) -0.0008(9) 0.0101(9) 0.0020(9)
O21 0.0345(10) 0.0353(11) 0.0298(10) 0.0069(8) 0.0073(8) 0.0150(8)
C22 0.0262(12) 0.0194(11) 0.0234(12) -0.0012(9) 0.0088(10) -0.0015(9)
O22 0.0275(10) 0.0336(11) 0.0466(13) -0.0048(9) 0.0146(9) -0.0062(8)
C23 0.0265(12) 0.0178(11) 0.0246(13) 0.0015(10) 0.0066(10) 0.0011(9)
O23 0.0498(12) 0.0289(10) 0.0329(11) -0.0108(9) 0.0150(9) 0.0012(9)
P1 0.0149(3) 0.0165(3) 0.0159(3) -0.0015(2) 0.0047(2) -0.0002(2)
N1 0.0165(9) 0.0187(9) 0.0209(10) -0.0013(8) 0.0079(7) 0.0001(7)
C111 0.0138(10) 0.0239(12) 0.0167(11) -0.0029(9) 0.0056(8) 0.0006(8)
C112 0.0186(11) 0.0225(12) 0.0278(13) -0.0042(10) 0.0077(9) -0.0008(9)
C113 0.0207(12) 0.0307(14) 0.0296(14) -0.0083(11) 0.0076(10) -0.0072(10)
C114 0.0146(11) 0.0411(15) 0.0236(13) -0.0054(11) 0.0043(9) -0.0003(10)
C115 0.0205(11) 0.0289(13) 0.0247(13) 0.0023(10) 0.0043(9) 0.0058(9)
C116 0.0183(11) 0.0234(12) 0.0213(12) -0.0037(9) 0.0051(9) -0.0005(9)
C121 0.0236(11) 0.0178(11) 0.0172(11) -0.0051(9) 0.0081(9) -0.0038(9)
C122 0.0291(13) 0.0344(14) 0.0261(14) -0.0068(11) 0.0132(11) -0.0022(11)
C123 0.0432(16) 0.0412(17) 0.0357(16) -0.0111(13) 0.0254(14) -0.0085(13)
C124 0.063(2) 0.0245(13) 0.0216(13) -0.0054(11) 0.0215(13) -0.0107(13)
C125 0.0551(18) 0.0231(13) 0.0174(12) 0.0000(10) 0.0036(12) -0.0040(12)
C126 0.0288(12) 0.0212(12) 0.0200(12) -0.0018(9) 0.0035(10) -0.0014(9)
C131 0.0175(10) 0.0144(11) 0.0249(12) 0.0005(9) 0.0023(9) 0.0021(8)
C132 0.0271(12) 0.0196(12) 0.0307(14) -0.0028(10) 0.0030(10) 0.0000(9)
C133 0.0338(15) 0.0200(13) 0.0507(19) -0.0063(12) -0.0024(13) -0.0048(11)
C134 0.0340(15) 0.0189(13) 0.060(2) 0.0096(13) 0.0062(14) -0.0047(11)
C135 0.0284(13) 0.0256(13) 0.0404(16) 0.0140(12) 0.0042(12) 0.0001(10)
C136 0.0200(11) 0.0238(12) 0.0245(12) 0.0040(10) 0.0015(9) -0.0005(9)
P2 0.0152(3) 0.0189(3) 0.0138(3) 0.0014(2) 0.0060(2) 0.0012(2)
C211 0.0198(10) 0.0170(11) 0.0151(10) 0.0022(8) 0.0065(8) 0.0003(8)
C212 0.0193(10) 0.0191(11) 0.0183(11) 0.0035(9) 0.0081(9) 0.0035(8)
C213 0.0225(11) 0.0206(12) 0.0197(12) 0.0027(9) 0.0057(9) -0.0024(9)
C214 0.0324(13) 0.0193(11) 0.0165(11) -0.0015(9) 0.0084(10) -0.0004(9)
C215 0.0300(13) 0.0201(12) 0.0220(12) 0.0004(9) 0.0129(10) 0.0042(9)
C216 0.0193(11) 0.0231(12) 0.0213(12) 0.0011(9) 0.0093(9) 0.0006(9)
C221 0.0219(11) 0.0200(11) 0.0140(10) 0.0001(8) 0.0063(8) 0.0019(8)
C222 0.0240(12) 0.0426(15) 0.0189(12) 0.0081(11) 0.0092(10) 0.0078(11)
C223 0.0253(13) 0.0491(17) 0.0227(13) 0.0047(12) 0.0038(10) 0.0151(12)
C224 0.0390(14) 0.0261(13) 0.0141(11) 0.0032(10) 0.0028(10) 0.0071(11)
C225 0.0361(14) 0.0193(12) 0.0177(12) 0.0015(9) 0.0102(10) -0.0027(10)
C226 0.0233(11) 0.0185(11) 0.0167(11) -0.0002(9) 0.0058(9) -0.0020(8)
C231 0.0155(10) 0.0219(11) 0.0192(11) 0.0019(9) 0.0062(8) 0.0006(8)
C232 0.0198(11) 0.0301(13) 0.0175(11) 0.0019(10) 0.0046(9) -0.0014(9)
C233 0.0224(12) 0.0321(14) 0.0316(14) -0.0020(11) 0.0040(10) -0.0086(10)
C234 0.0306(14) 0.0340(15) 0.0359(16) 0.0026(12) 0.0132(12) -0.0116(11)
C235 0.0453(16) 0.0353(15) 0.0238(14) 0.0072(11) 0.0164(12) -0.0087(12)
C236 0.0289(12) 0.0299(13) 0.0160(11) 0.0022(10) 0.0073(9) -0.0059(10)

loop_
_atom_type_symbol
_atom_type_description
_atom_type_scat_dispersion_real
_atom_type_scat_dispersion_imag
_atom_type_scat_source
C C 0.0033 0.0016 'International Tables Vol C Tables 4.2.6.8 and 6.1.1.4'
H H 0.0000 0.0000 'International Tables Vol C Tables 4.2.6.8 and 6.1.1.4'
B B 0.0013 0.0007 'International Tables Vol C Tables 4.2.6.8 and 6.1.1.4'
N N 0.0061 0.0033 'International Tables Vol C Tables 4.2.6.8 and 6.1.1.4'
O O 0.0106 0.0060 'International Tables Vol C Tables 4.2.6.8 and 6.1.1.4'
P P 0.1023 0.0942 'International Tables Vol C Tables 4.2.6.8 and 6.1.1.4'
Co Co 0.3494 0.9721 'International Tables Vol C Tables 4.2.6.8 and 6.1.1.4'

loop_
_geom_angle_atom_site_label_1
_geom_angle_atom_site_label_2
_geom_angle_atom_site_label_3
_geom_angle
H1 C1 B3 128.0(18)
H1 C1 B2 123.1(17)
B3 C1 B2 80.22(19)
H1 C1 B4 124.8(17)
B3 C1 B4 68.33(19)
B2 C1 B4 111.0(2)
H1 C1 B5 120.1(18)
B3 C1 B5 111.5(2)
B2 C1 B5 68.95(18)
B4 C1 B5 68.63(19)
H2 B2 C1 114.6(13)
H2 B2 B9 128.1(13)
C1 B2 B9 108.0(2)
H2 B2 B5 127.3(14)
C1 B2 B5 55.82(16)
B9 B2 B5 59.46(16)
H2 B2 B3 130.0(14)
C1 B2 B3 49.85(15)
B9 B2 B3 99.82(17)
B5 B2 B3 86.07(17)
H2 B2 Co6 119.8(14)
C1 B2 Co6 109.84(17)
B9 B2 Co6 67.71(13)
B5 B2 Co6 110.71(16)
B3 B2 Co6 61.73(11)
H3 B3 C1 119.3(15)
H3 B3 B7 124.7(14)
C1 B3 B7 107.5(2)
H3 B3 B4 127.2(14)
C1 B3 B4 56.13(17)
B7 B3 B4 59.85(17)
H3 B3 B2 134.5(14)
C1 B3 B2 49.93(14)
B7 B3 B2 97.55(18)
B4 B3 B2 86.17(18)
H3 B3 Co6 118.4(14)
C1 B3 Co6 109.32(18)
B7 B3 Co6 65.65(13)
B4 B3 Co6 110.23(17)
B2 B3 Co6 61.11(11)
H4 B4 C1 120.5(15)
H4 B4 B7 124.4(15)
C1 B4 B7 105.9(2)
H4 B4 B8 122.6(14)
C1 B4 B8 107.4(2)
B7 B4 B8 61.64(16)
H4 B4 B3 127.4(14)
C1 B4 B3 55.54(17)
B7 B4 B3 58.64(16)
B8 B4 B3 104.66(19)
H4 B4 B5 128.2(15)
C1 B4 B5 55.73(17)
B7 B4 B5 102.02(19)
B8 B4 B5 58.66(16)
B3 B4 B5 94.34(19)
H5 B5 C1 120.4(15)
H5 B5 B8 123.3(15)
C1 B5 B8 108.5(2)
H5 B5 B9 121.7(15)
C1 B5 B9 107.3(2)
B8 B5 B9 61.11(16)
H5 B5 B4 130.2(15)
C1 B5 B4 55.64(17)
B8 B5 B4 60.05(16)
B9 B5 B4 103.26(19)
H5 B5 B2 126.4(15)
C1 B5 B2 55.23(16)
B8 B5 B2 103.88(19)
B9 B5 B2 59.24(15)
B4 B5 B2 93.42(19)
C62 Co6 C61 96.70(11)
C62 Co6 B10 93.94(10)
C61 Co6 B10 167.40(11)
C62 Co6 B7 142.70(11)
C61 Co6 B7 119.36(11)
B10 Co6 B7 49.16(10)
C62 Co6 B2 106.22(11)
C61 Co6 B2 90.68(12)
B10 Co6 B2 92.81(11)
B7 Co6 B2 84.00(11)
C62 Co6 B3 162.47(11)
C61 Co6 B3 79.19(11)
B10 Co6 B3 92.56(11)
B7 Co6 B3 47.95(11)
B2 Co6 B3 57.16(11)
C62 Co6 B9 87.10(11)
C61 Co6 B9 137.48(11)
B10 Co6 B9 49.70(10)
B7 Co6 B9 73.09(11)
B2 Co6 B9 48.23(11)
B3 Co6 B9 84.73(11)
C62 Co6 Co1 104.15(8)
C61 Co6 Co1 115.38(9)
B10 Co6 Co1 55.05(8)
B7 Co6 Co1 53.65(8)
B2 Co6 Co1 136.86(8)
B3 Co6 Co1 92.91(8)
B9 Co6 Co1 104.44(8)
H7 B7 B10 113.5(13)
H7 B7 B3 115.9(13)
B10 B7 B3 120.35(19)
H7 B7 B4 121.9(13)
B10 B7 B4 114.4(2)
B3 B7 B4 61.51(17)
H7 B7 B8 132.5(13)
B10 B7 B8 57.58(15)
B3 B7 B8 105.4(2)
B4 B7 B8 59.76(17)
H7 B7 Co6 118.5(13)
B10 B7 Co6 61.84(12)
B3 B7 Co6 66.41(13)
B4 B7 Co6 111.99(16)
B8 B7 Co6 98.44(15)
H7 B7 Co1 53.9(13)
B10 B7 Co1 67.00(13)
B3 B7 Co1 123.01(18)
B4 B7 Co1 174.38(19)
B8 B7 Co1 119.47(17)
Co6 B7 Co1 73.56(9)
H8 B8 B10 116.1(15)
H8 B8 B5 121.0(15)
B10 B8 B5 116.4(2)
H8 B8 B4 116.1(14)
B10 B8 B4 114.3(2)
B5 B8 B4 61.29(17)
H8 B8 B9 134.6(14)
B10 B8 B9 60.89(15)
B5 B8 B9 59.90(15)
B4 B8 B9 103.3(2)
H8 B8 B7 127.8(15)
B10 B8 B7 58.66(15)
B5 B8 B7 101.7(2)
B4 B8 B7 58.60(16)
B9 B8 B7 91.13(18)
H9 B9 B2 120.2(13)
H9 B9 B5 121.9(14)
B2 B9 B5 61.29(16)
H9 B9 B10 115.0(14)
B2 B9 B10 115.86(19)
B5 B9 B10 112.10(19)
H9 B9 B8 129.5(13)
B2 B9 B8 103.82(19)
B5 B9 B8 58.98(15)
B10 B9 B8 57.16(15)
H9 B9 Co6 122.9(13)
B2 B9 Co6 64.06(13)
B5 B9 Co6 109.30(17)
B10 B9 Co6 59.86(12)
B8 B9 Co6 96.87(15)
B8 B10 B7 63.76(16)
B8 B10 B9 61.95(16)
B7 B10 B9 94.67(18)
B8 B10 Co6 106.94(16)
B7 B10 Co6 69.00(13)
B9 B10 Co6 70.44(12)
B8 B10 Co2 127.07(17)
B7 B10 Co2 128.01(17)
B9 B10 Co2 136.88(17)
Co6 B10 Co2 125.76(13)
B8 B10 Co1 124.00(17)
B7 B10 Co1 65.96(13)
B9 B10 Co1 145.23(17)
Co6 B10 Co1 75.55(9)
Co2 B10 Co1 70.93(9)
O61 C61 Co6 177.5(3)
O62 C62 Co6 175.1(2)
H7 Co1 C13 99.2(8)
H7 Co1 C12 93.1(9)
C13 Co1 C12 103.09(11)
H7 Co1 C11 158.6(9)
C13 Co1 C11 96.55(10)
C12 Co1 C11 97.40(11)
H7 Co1 B7 31.4(9)
C13 Co1 B7 104.48(11)
C12 Co1 B7 120.73(11)
C11 Co1 B7 129.58(10)
H7 Co1 B10 75.0(9)
C13 Co1 B10 127.51(11)
C12 Co1 B10 129.02(10)
C11 Co1 B10 83.92(10)
B7 Co1 B10 47.04(10)
H7 Co1 Co2 112.0(8)
C13 Co1 Co2 145.57(8)
C12 Co1 Co2 89.81(8)
C11 Co1 Co2 49.70(7)
B7 Co1 Co2 95.51(8)
B10 Co1 Co2 52.94(7)
H7 Co1 Co6 80.1(9)
C13 Co1 Co6 78.11(8)
C12 Co1 Co6 173.22(8)
C11 Co1 Co6 89.05(8)
B7 Co1 Co6 52.79(7)
B10 Co1 Co6 49.41(7)
Co2 Co1 Co6 92.80(3)
O11 C11 Co1 138.63(19)
O11 C11 Co2 140.07(18)
Co1 C11 Co2 81.30(9)
O12 C12 Co1 177.3(2)
O13 C13 Co1 171.5(2)
C22 Co2 C23 102.78(11)
C22 Co2 C21 113.54(11)
C23 Co2 C21 94.39(11)
C22 Co2 C11 103.13(10)
C23 Co2 C11 88.12(11)
C21 Co2 C11 141.59(10)
C22 Co2 B10 85.28(10)
C23 Co2 B10 170.85(11)
C21 Co2 B10 86.19(11)
C11 Co2 B10 85.79(10)
C22 Co2 Co1 129.56(8)
C23 Co2 Co1 114.78(8)
C21 Co2 Co1 96.44(8)
C11 Co2 Co1 49.00(7)
B10 Co2 Co1 56.12(7)
O21 C21 Co2 175.4(2)
O22 C22 Co2 177.6(2)
O23 C23 Co2 178.8(2)
N1 P1 C111 108.93(11)
N1 P1 C121 111.54(11)
C111 P1 C121 106.98(11)
N1 P1 C131 113.58(11)
C111 P1 C131 108.67(11)
C121 P1 C131 106.90(11)
P1 N1 P2 145.12(13)
C116 C111 C112 120.4(2)
C116 C111 P1 121.50(18)
C112 C111 P1 118.06(18)
C113 C112 C111 119.7(2)
C114 C113 C112 119.6(2)
C115 C114 C113 120.7(2)
C114 C115 C116 120.3(2)
C115 C116 C111 119.3(2)
C122 C121 C126 118.8(2)
C122 C121 P1 121.69(19)
C126 C121 P1 119.37(18)
C123 C122 C121 120.5(3)
C124 C123 C122 120.0(3)
C123 C124 C125 120.0(3)
C126 C125 C124 120.5(3)
C125 C126 C121 120.1(3)
C132 C131 C136 120.1(2)
C132 C131 P1 121.3(2)
C136 C131 P1 118.30(18)
C133 C132 C131 119.5(3)
C132 C133 C134 120.3(3)
C135 C134 C133 120.6(3)
C134 C135 C136 119.9(3)
C135 C136 C131 119.7(2)
N1 P2 C211 108.80(10)
N1 P2 C231 116.70(11)
C211 P2 C231 106.88(11)
N1 P2 C221 108.24(11)
C211 P2 C221 108.33(11)
C231 P2 C221 107.63(11)
C212 C211 C216 119.8(2)
C212 C211 P2 119.72(17)
C216 C211 P2 120.49(17)
C213 C212 C211 119.6(2)
C214 C213 C212 120.5(2)
C215 C214 C213 120.2(2)
C214 C215 C216 120.1(2)
C215 C216 C211 119.9(2)
C226 C221 C222 119.6(2)
C226 C221 P2 118.50(17)
C222 C221 P2 121.87(18)
C221 C222 C223 119.1(2)
C224 C223 C222 120.7(2)
C225 C224 C223 120.3(2)
C224 C225 C226 119.7(2)
C225 C226 C221 120.5(2)
C232 C231 C236 119.6(2)
C232 C231 P2 119.35(18)
C236 C231 P2 120.82(18)
C233 C232 C231 119.7(2)
C234 C233 C232 120.5(2)
C235 C234 C233 120.4(2)
C234 C235 C236 119.7(2)
C231 C236 C235 120.1(2)

loop_
_geom_bond_atom_site_label_1
_geom_bond_atom_site_label_2
_geom_bond_distance
C1 H1 0.91(3)
C1 B3 1.593(4)
C1 B2 1.595(4)
C1 B4 1.605(4)
C1 B5 1.606(4)
B2 H2 1.11(3)
B2 B9 1.776(4)
B2 B5 1.812(4)
B2 B3 2.054(4)
B2 Co6 2.141(3)
B3 H3 1.09(3)
B3 B7 1.745(4)
B3 B4 1.796(4)
B3 Co6 2.153(3)
B4 H4 1.11(3)
B4 B7 1.767(4)
B4 B8 1.788(4)
B4 B5 1.810(4)
B5 H5 1.03(3)
B5 B8 1.763(4)
B5 B9 1.780(4)
Co6 C62 1.764(2)
Co6 C61 1.765(3)
Co6 B10 2.021(3)
Co6 B7 2.141(3)
Co6 B9 2.203(3)
Co6 Co1 2.5779(9)
B7 H7 1.13(3)
B7 B10 1.735(4)
B7 B8 1.822(4)
B7 Co1 2.165(3)
B8 H8 1.05(3)
B8 B10 1.714(4)
B8 B9 1.801(4)
B9 H9 1.11(3)
B9 B10 1.783(4)
B10 Co2 2.097(3)
B10 Co1 2.182(3)
C61 O61 1.132(3)
C62 O62 1.130(3)
Co1 H7 1.75(3)
Co1 C13 1.773(3)
Co1 C12 1.785(3)
Co1 C11 1.897(2)
Co1 Co2 2.4838(9)
C11 O11 1.164(3)
C11 Co2 1.916(2)
C12 O12 1.129(3)
C13 O13 1.138(3)
Co2 C22 1.773(3)
Co2 C23 1.790(3)
Co2 C21 1.796(2)
C21 O21 1.126(3)
C22 O22 1.138(3)
C23 O23 1.127(3)
P1 N1 1.567(2)
P1 C111 1.785(2)
P1 C121 1.789(2)
P1 C131 1.789(2)
N1 P2 1.572(2)
C111 C116 1.383(3)
C111 C112 1.385(3)
C112 C113 1.380(3)
C113 C114 1.374(4)
C114 C115 1.373(4)
C115 C116 1.377(3)
C121 C122 1.387(3)
C121 C126 1.389(3)
C122 C123 1.383(4)
C123 C124 1.365(4)
C124 C125 1.376(4)
C125 C126 1.375(4)
C131 C132 1.383(3)
C131 C136 1.393(3)
C132 C133 1.380(4)
C133 C134 1.381(4)
C134 C135 1.369(4)
C135 C136 1.385(3)
P2 C211 1.789(2)
P2 C231 1.791(2)
P2 C221 1.791(2)
C211 C212 1.384(3)
C211 C216 1.397(3)
C212 C213 1.380(3)
C213 C214 1.380(3)
C214 C215 1.375(3)
C215 C216 1.379(3)
C221 C226 1.385(3)
C221 C222 1.386(3)
C222 C223 1.387(3)
C223 C224 1.372(4)
C224 C225 1.368(4)
C225 C226 1.382(3)
C231 C232 1.385(3)
C231 C236 1.386(3)
C232 C233 1.381(3)
C233 C234 1.375(4)
C234 C235 1.371(4)
C235 C236 1.390(3)
